data_4318793
loop_
_publ_author_name
'Wenbin Yang'
'Canzhong Lu'

_publ_contact_author_address
;
     Fujian Institute of Research  
        on the Structure of Matter,
        Chinese Academy of Sciences,
        Fuzhou, Fujian 350002, 
    P.R.China
;
_publ_contact_author_email czlu@ms.fjirsm.ac.cn
_publ_contact_author_fax 0086-0591-3714946
_publ_contact_author_name 'Dr. Canzhong Lu'
_publ_contact_author_phone 0591-3711368-2148
_publ_section_title
;
 Novel Oxovanadium Phosphate Tubule Incorporating 2,2-Bipyridine Ligands:
 Hydrothermal Synthesis and Crystal Structure of
 [(VIVO)3(\m5-PO4)2(2,2'-bpy)(\m-OH2)].1/3H2O
;
_journal_name_full 'Inorganic Chemistry'
_journal_page_first 5638
_journal_page_last 5640
_journal_paper_doi 10.1021/ic0257874
_journal_volume 41
_journal_year 2002
_chemical_formula_sum 'C10 H10.67 N2 O12.33 P2 V3'
_chemical_formula_weight 570.97
_chemical_name_systematic
; 
 ? 
;
_space_group_IT_number 148
_symmetry_cell_setting trigonal
_symmetry_space_group_name_Hall '-R 3'
_symmetry_space_group_name_H-M 'R -3 :H'
_atom_sites_solution_hydrogens geom
_atom_sites_solution_primary direct
_atom_sites_solution_secondary difmap
_audit_creation_method SHELXL-97
_cell_angle_alpha 90.00
_cell_angle_beta 90.00
_cell_angle_gamma 120.00
_cell_formula_units_Z 18
_cell_length_a 29.7600(3)
_cell_length_b 29.7600(3)
_cell_length_c 9.5745(2)
_cell_measurement_temperature 293(2)
_cell_volume 7343.66(19)
_computing_cell_refinement 'Simens CCD SAINT'
_computing_data_collection 'Simens SMART CCD'
_computing_data_reduction 'Simens CCD SAINT'
_computing_structure_refinement 'SHELXL-97 (Sheldrick, 1997)'
_computing_structure_solution 'SHELXS-97 (Sheldrick, 1990)'
_diffrn_ambient_temperature 293(2)
_diffrn_measured_fraction_theta_full 1.000
_diffrn_measured_fraction_theta_max 1.000
_diffrn_measurement_device_type 'Siemens CCD SMART'
_diffrn_measurement_method omega-scan
_diffrn_radiation_monochromator graphite
_diffrn_radiation_source 'fine-focus sealed tube'
_diffrn_radiation_type MoK\a
_diffrn_radiation_wavelength 0.71073
_diffrn_reflns_av_R_equivalents 0.0289
_diffrn_reflns_av_sigmaI/netI 0.0313
_diffrn_reflns_limit_h_max 35
_diffrn_reflns_limit_h_min -32
_diffrn_reflns_limit_k_max 30
_diffrn_reflns_limit_k_min -35
_diffrn_reflns_limit_l_max 11
_diffrn_reflns_limit_l_min -7
_diffrn_reflns_number 8422
_diffrn_reflns_theta_full 25.02
_diffrn_reflns_theta_max 25.02
_diffrn_reflns_theta_min 1.37
_exptl_absorpt_coefficient_mu 1.956
_exptl_absorpt_correction_T_max 1.000000
_exptl_absorpt_correction_T_min 0.854539
_exptl_absorpt_correction_type SADABS
_exptl_crystal_colour 'sapphire blue'
_exptl_crystal_density_diffrn 2.324
_exptl_crystal_density_method 'not measured'
_exptl_crystal_description 'hexangular columns'
_exptl_crystal_F_000 5082
_exptl_crystal_size_max 0.32
_exptl_crystal_size_mid 0.32
_exptl_crystal_size_min 0.24
_refine_diff_density_max 1.233
_refine_diff_density_min -0.847
_refine_diff_density_rms 0.189
_refine_ls_extinction_coef 0.00074(7)
_refine_ls_extinction_expression Fc^*^=kFc[1+0.001xFc^2^\l^3^/sin(2\q)]^-1/4^
_refine_ls_extinction_method SHELXL
_refine_ls_goodness_of_fit_ref 1.148
_refine_ls_hydrogen_treatment mixed
_refine_ls_matrix_type full
_refine_ls_number_parameters 299
_refine_ls_number_reflns 2882
_refine_ls_number_restraints 0
_refine_ls_restrained_S_all 1.148
_refine_ls_R_factor_all 0.0497
_refine_ls_R_factor_gt 0.0370
_refine_ls_shift/su_max 0.001
_refine_ls_shift/su_mean 0.000
_refine_ls_structure_factor_coef Fsqd
_refine_ls_weighting_details 'calc w=1/[\s^2^(Fo^2^)+(0.0660P)^2^+27.7409P] where P=(Fo^2^+2Fc^2^)/3'
_refine_ls_weighting_scheme calc
_refine_ls_wR_factor_gt 0.0976
_refine_ls_wR_factor_ref 0.1151
_reflns_number_gt 2426
_reflns_number_total 2882
_reflns_threshold_expression >2sigma(I)
_cod_data_source_file ic0257874_s2.cif
_cod_data_source_block V3P2
_cod_depositor_comments
;
The following automatic conversions were performed:

'_symmetry_cell_setting' value 'Trigonal' changed to 'trigonal'
according to the built-in table from CIF Core dictionary named
'cif_core.dic' version 2.4.1 from 2010-06-29.

Automatic conversion script
Id: cif_fix_values 1646 2011-03-28 12:23:43Z adriana 
;
_cod_original_sg_symbol_H-M 'R -3'
_cod_database_code 4318793

loop_
_symmetry_equiv_pos_as_xyz
'x, y, z'
'-y, x-y, z'
'-x+y, -x, z'
'x+2/3, y+1/3, z+1/3'
'-y+2/3, x-y+1/3, z+1/3'
'-x+y+2/3, -x+1/3, z+1/3'
'x+1/3, y+2/3, z+2/3'
'-y+1/3, x-y+2/3, z+2/3'
'-x+y+1/3, -x+2/3, z+2/3'
'-x, -y, -z'
'y, -x+y, -z'
'x-y, x, -z'
'-x+2/3, -y+1/3, -z+1/3'
'y+2/3, -x+y+1/3, -z+1/3'
'x-y+2/3, x+1/3, -z+1/3'
'-x+1/3, -y+2/3, -z+2/3'
'y+1/3, -x+y+2/3, -z+2/3'
'x-y+1/3, x+2/3, -z+2/3'

loop_
_atom_site_label
_atom_site_type_symbol
_atom_site_fract_x
_atom_site_fract_y
_atom_site_fract_z
_atom_site_U_iso_or_equiv
_atom_site_adp_type
_atom_site_occupancy
_atom_site_symmetry_multiplicity
_atom_site_calc_flag
_atom_site_refinement_flags
_atom_site_disorder_assembly
_atom_site_disorder_group
V1 V 0.89461(3) 0.34645(3) 0.07762(7) 0.0171(2) Uani 1 1 d . . .
V2 V 0.82680(3) 0.37086(3) -0.41600(7) 0.0126(2) Uani 1 1 d . . .
V3 V 0.73317(3) 0.26019(3) -0.41576(6) 0.0126(2) Uani 1 1 d . . .
P1 P 0.79004(4) 0.30851(4) -0.71925(10) 0.0111(3) Uani 1 1 d . . .
P2 P 0.78921(4) 0.30648(4) -0.11493(10) 0.0111(3) Uani 1 1 d . . .
O1 O 0.77176(11) 0.34556(11) -0.7730(3) 0.0163(6) Uani 1 1 d . . .
O2 O 0.75343(11) 0.25340(10) -0.7701(3) 0.0151(6) Uani 1 1 d . . .
O3 O 0.84605(10) 0.32775(11) -0.7609(3) 0.0164(6) Uani 1 1 d . . .
O4 O 0.78806(10) 0.30885(10) -0.5544(3) 0.0140(6) Uani 1 1 d . . .
O5 O 0.77176(11) 0.34370(11) -0.0567(3) 0.0148(6) Uani 1 1 d . . .
O6 O 0.84483(10) 0.32255(11) -0.0754(3) 0.0162(6) Uani 1 1 d . . .
O7 O 0.78777(10) 0.30919(10) -0.2794(3) 0.0138(6) Uani 1 1 d . . .
O8 O 0.75165(11) 0.25106(10) -0.0689(3) 0.0153(6) Uani 1 1 d . . .
O9 O 0.91092(14) 0.30380(15) 0.1030(3) 0.0330(8) Uani 1 1 d . . .
O10 O 0.88234(11) 0.37594(12) -0.4181(3) 0.0200(7) Uani 1 1 d . . .
O11 O 0.74451(11) 0.21326(11) -0.4063(3) 0.0186(6) Uani 1 1 d . . .
O12 O 0.73372(12) 0.34308(12) -0.4160(3) 0.0253(7) Uani 1 1 d . . .
O13 O 0.6667 0.3333 -0.6667 0.097(5) Uani 1 6 d S . .
O14 O 0.6667 0.3333 -0.1667 0.102(5) Uani 1 6 d S . .
N1 N 0.95153(15) 0.41371(16) 0.1814(4) 0.0257(9) Uani 1 1 d . . .
N2 N 0.95462(14) 0.38578(15) -0.0723(4) 0.0241(9) Uani 1 1 d . . .
C1 C 0.9417(2) 0.4322(2) 0.2990(6) 0.0407(14) Uani 1 1 d . . .
C2 C 0.9757(3) 0.4809(3) 0.3510(6) 0.0499(16) Uani 1 1 d . . .
C3 C 1.0239(2) 0.5099(2) 0.2885(6) 0.0474(15) Uani 1 1 d . . .
C4 C 1.0345(2) 0.4910(2) 0.1683(5) 0.0331(12) Uani 1 1 d . . .
C5 C 0.99674(17) 0.44415(19) 0.1132(5) 0.0246(10) Uani 1 1 d . . .
C6 C 1.00007(17) 0.42516(18) -0.0259(5) 0.0239(10) Uani 1 1 d . . .
C7 C 1.04513(19) 0.4451(2) -0.1046(5) 0.0342(12) Uani 1 1 d . . .
C8 C 1.0434(2) 0.4231(3) -0.2344(6) 0.0437(15) Uani 1 1 d . . .
C9 C 0.9967(2) 0.3829(3) -0.2826(6) 0.0413(14) Uani 1 1 d . . .
C10 C 0.95326(19) 0.3654(2) -0.1993(5) 0.0310(11) Uani 1 1 d . . .
H1 H 0.914(2) 0.414(2) 0.337(5) 0.025(14) Uiso 1 1 d . . .
H2 H 0.963(3) 0.496(3) 0.416(8) 0.09(3) Uiso 1 1 d . . .
H3 H 1.049(3) 0.544(3) 0.334(7) 0.064(19) Uiso 1 1 d . . .
H4 H 1.063(3) 0.513(2) 0.121(6) 0.051(18) Uiso 1 1 d . . .
H7 H 1.078(2) 0.479(2) -0.063(5) 0.027(13) Uiso 1 1 d . . .
H8 H 1.071(2) 0.440(2) -0.292(5) 0.039(15) Uiso 1 1 d . . .
H10 H 0.9176(18) 0.3365(18) -0.228(4) 0.015(11) Uiso 1 1 d . . .
H9 H 0.9984(19) 0.369(2) -0.357(5) 0.026(14) Uiso 1 1 d . . .

loop_
_atom_site_aniso_label
_atom_site_aniso_U_11
_atom_site_aniso_U_22
_atom_site_aniso_U_33
_atom_site_aniso_U_23
_atom_site_aniso_U_13
_atom_site_aniso_U_12
V1 0.0119(4) 0.0253(4) 0.0125(4) 0.0006(3) -0.0004(3) 0.0080(3)
V2 0.0138(4) 0.0127(4) 0.0115(4) 0.0001(3) 0.0002(3) 0.0068(3)
V3 0.0123(4) 0.0130(4) 0.0102(4) -0.0002(3) 0.0000(3) 0.0046(3)
P1 0.0122(5) 0.0117(5) 0.0083(5) 0.0006(4) 0.0006(4) 0.0053(4)
P2 0.0115(5) 0.0127(5) 0.0083(5) -0.0002(4) -0.0005(4) 0.0056(4)
O1 0.0206(15) 0.0154(14) 0.0143(14) 0.0032(11) 0.0013(12) 0.0101(13)
O2 0.0176(15) 0.0137(14) 0.0130(13) -0.0005(11) -0.0016(11) 0.0070(12)
O3 0.0132(14) 0.0207(15) 0.0135(14) 0.0047(11) 0.0023(11) 0.0071(12)
O4 0.0162(14) 0.0137(14) 0.0086(13) 0.0002(11) -0.0002(11) 0.0049(12)
O5 0.0174(14) 0.0163(14) 0.0117(13) -0.0029(11) 0.0015(11) 0.0091(12)
O6 0.0122(14) 0.0196(15) 0.0161(14) -0.0018(12) -0.0008(11) 0.0073(12)
O7 0.0151(14) 0.0136(14) 0.0104(14) -0.0002(11) -0.0017(11) 0.0054(12)
O8 0.0181(15) 0.0151(15) 0.0120(13) 0.0011(11) 0.0016(11) 0.0077(12)
O9 0.036(2) 0.053(2) 0.0228(17) 0.0099(15) 0.0059(14) 0.0321(19)
O10 0.0186(15) 0.0244(16) 0.0196(14) 0.0007(12) 0.0012(12) 0.0127(13)
O11 0.0197(15) 0.0190(15) 0.0179(15) -0.0006(12) 0.0002(12) 0.0102(13)
O12 0.0252(17) 0.0231(16) 0.0292(18) 0.0018(13) 0.0010(14) 0.0132(14)
O13 0.122(8) 0.122(8) 0.046(7) 0.000 0.000 0.061(4)
O14 0.125(8) 0.125(8) 0.056(8) 0.000 0.000 0.062(4)
N1 0.0184(19) 0.034(2) 0.0173(18) -0.0011(16) -0.0003(15) 0.0075(18)
N2 0.020(2) 0.033(2) 0.0153(18) 0.0026(16) 0.0027(15) 0.0101(17)
C1 0.029(3) 0.049(3) 0.025(3) -0.009(2) 0.002(2) 0.005(3)
C2 0.052(4) 0.061(4) 0.031(3) -0.012(3) -0.005(3) 0.023(3)
C3 0.040(3) 0.042(3) 0.041(3) -0.010(3) -0.008(3) 0.006(3)
C4 0.020(3) 0.038(3) 0.031(3) 0.001(2) -0.005(2) 0.006(2)
C5 0.017(2) 0.031(3) 0.022(2) 0.0038(19) -0.0018(18) 0.008(2)
C6 0.016(2) 0.032(3) 0.019(2) 0.0068(19) 0.0037(18) 0.009(2)
C7 0.019(2) 0.045(3) 0.030(3) 0.005(2) 0.007(2) 0.009(2)
C8 0.029(3) 0.060(4) 0.032(3) 0.007(3) 0.019(2) 0.015(3)
C9 0.039(3) 0.054(4) 0.025(3) 0.002(3) 0.013(2) 0.018(3)
C10 0.023(3) 0.042(3) 0.019(2) -0.001(2) 0.003(2) 0.010(2)

loop_
_atom_type_symbol
_atom_type_description
_atom_type_scat_dispersion_real
_atom_type_scat_dispersion_imag
_atom_type_scat_source
C C 0.0033 0.0016 'International Tables Vol C Tables 4.2.6.8 and 6.1.1.4'
H H 0.0000 0.0000 'International Tables Vol C Tables 4.2.6.8 and 6.1.1.4'
N N 0.0061 0.0033 'International Tables Vol C Tables 4.2.6.8 and 6.1.1.4'
O O 0.0106 0.0060 'International Tables Vol C Tables 4.2.6.8 and 6.1.1.4'
P P 0.1023 0.0942 'International Tables Vol C Tables 4.2.6.8 and 6.1.1.4'
V V 0.3005 0.5294 'International Tables Vol C Tables 4.2.6.8 and 6.1.1.4'

loop_
_geom_angle_atom_site_label_1
_geom_angle_atom_site_label_2
_geom_angle_atom_site_label_3
_geom_angle
_geom_angle_site_symmetry_1
_geom_angle_site_symmetry_3
_geom_angle_publ_flag
O9 V1 O6 107.70(16) . . ?
O9 V1 O3 97.27(15) . 1_556 ?
O6 V1 O3 99.68(12) . 1_556 ?
O9 V1 N1 105.33(18) . . ?
O6 V1 N1 143.32(14) . . ?
O3 V1 N1 91.46(13) 1_556 . ?
O9 V1 N2 92.02(16) . . ?
O6 V1 N2 88.25(13) . . ?
O3 V1 N2 165.28(14) 1_556 . ?
N1 V1 N2 75.03(14) . . ?
O10 V2 O8 102.06(14) . 18_544 ?
O10 V2 O2 102.08(14) . 18_543 ?
O8 V2 O2 93.39(12) 18_544 18_543 ?
O10 V2 O7 100.87(13) . . ?
O8 V2 O7 88.96(11) 18_544 . ?
O2 V2 O7 155.89(12) 18_543 . ?
O10 V2 O4 99.49(14) . . ?
O8 V2 O4 156.76(12) 18_544 . ?
O2 V2 O4 90.51(11) 18_543 . ?
O7 V2 O4 78.49(11) . . ?
O10 V2 O12 167.82(13) . . ?
O8 V2 O12 86.58(11) 18_544 . ?
O2 V2 O12 85.77(11) 18_543 . ?
O7 V2 O12 70.41(10) . . ?
O4 V2 O12 70.86(11) . . ?
O10 V2 V3 116.52(11) . . ?
O8 V2 V3 119.02(9) 18_544 . ?
O2 V2 V3 119.81(9) 18_543 . ?
O7 V2 V3 40.86(7) . . ?
O4 V2 V3 41.33(7) . . ?
O12 V2 V3 51.32(7) . . ?
O11 V3 O5 101.05(13) . 17_554 ?
O11 V3 O1 106.18(13) . 17_553 ?
O5 V3 O1 86.75(11) 17_554 17_553 ?
O11 V3 O7 98.57(13) . . ?
O5 V3 O7 92.47(11) 17_554 . ?
O1 V3 O7 154.94(12) 17_553 . ?
O11 V3 O4 102.33(13) . . ?
O5 V3 O4 156.37(12) 17_554 . ?
O1 V3 O4 90.03(11) 17_553 . ?
O7 V3 O4 80.72(11) . . ?
O11 V3 O12 168.64(13) . . ?
O5 V3 O12 84.68(11) 17_554 . ?
O1 V3 O12 83.79(11) 17_553 . ?
O7 V3 O12 71.21(11) . . ?
O4 V3 O12 71.69(11) . . ?
O11 V3 V2 117.60(11) . . ?
O5 V3 V2 121.02(8) 17_554 . ?
O1 V3 V2 119.04(9) 17_553 . ?
O7 V3 V2 42.04(8) . . ?
O4 V3 V2 42.54(8) . . ?
O12 V3 V2 51.45(8) . . ?
O3 P1 O2 112.38(16) . . ?
O3 P1 O1 110.83(16) . . ?
O2 P1 O1 110.17(16) . . ?
O3 P1 O4 107.28(15) . . ?
O2 P1 O4 108.46(15) . . ?
O1 P1 O4 107.53(15) . . ?
O8 P2 O6 111.21(16) . . ?
O8 P2 O5 110.15(15) . . ?
O6 P2 O5 112.81(16) . . ?
O8 P2 O7 108.66(15) . . ?
O6 P2 O7 106.55(15) . . ?
O5 P2 O7 107.23(15) . . ?
P1 O1 V3 126.27(17) . 18_543 ?
P1 O2 V2 145.29(17) . 17_553 ?
P1 O3 V1 144.38(18) . 1_554 ?
P1 O4 V3 131.66(16) . . ?
P1 O4 V2 129.31(16) . . ?
V3 O4 V2 96.13(11) . . ?
P2 O5 V3 129.09(17) . 18_544 ?
P2 O6 V1 144.14(18) . . ?
P2 O7 V3 129.70(16) . . ?
P2 O7 V2 131.08(16) . . ?
V3 O7 V2 97.10(11) . . ?
P2 O8 V2 142.27(17) . 17_554 ?
V3 O12 V2 77.23(9) . . ?
C1 N1 C5 118.4(4) . . ?
C1 N1 V1 123.0(3) . . ?
C5 N1 V1 117.6(3) . . ?
C6 N2 C10 118.6(4) . . ?
C6 N2 V1 117.2(3) . . ?
C10 N2 V1 122.1(3) . . ?
N1 C1 C2 122.3(5) . . ?
C1 C2 C3 119.1(6) . . ?
C4 C3 C2 118.8(5) . . ?
C3 C4 C5 119.3(5) . . ?
N1 C5 C4 121.6(4) . . ?
N1 C5 C6 114.5(4) . . ?
C4 C5 C6 123.7(4) . . ?
N2 C6 C7 121.9(4) . . ?
N2 C6 C5 113.7(4) . . ?
C7 C6 C5 124.4(4) . . ?
C6 C7 C8 118.9(5) . . ?
C9 C8 C7 119.3(5) . . ?
C10 C9 C8 118.7(5) . . ?
N2 C10 C9 122.6(5) . . ?

loop_
_geom_bond_atom_site_label_1
_geom_bond_atom_site_label_2
_geom_bond_distance
_geom_bond_site_symmetry_2
_geom_bond_publ_flag
V1 O9 1.588(3) . ?
V1 O6 1.948(3) . ?
V1 O3 1.996(3) 1_556 ?
V1 N1 2.115(4) . ?
V1 N2 2.128(4) . ?
V2 O10 1.583(3) . ?
V2 O8 1.961(3) 18_544 ?
V2 O2 1.972(3) 18_543 ?
V2 O7 2.073(3) . ?
V2 O4 2.089(3) . ?
V2 O12 2.463(3) . ?
V2 V3 3.0717(9) . ?
V3 O11 1.595(3) . ?
V3 O5 1.976(3) 17_554 ?
V3 O1 1.980(3) 17_553 ?
V3 O7 2.025(3) . ?
V3 O4 2.040(3) . ?
V3 O12 2.459(3) . ?
P1 O3 1.520(3) . ?
P1 O2 1.525(3) . ?
P1 O1 1.542(3) . ?
P1 O4 1.580(3) . ?
P2 O8 1.523(3) . ?
P2 O6 1.523(3) . ?
P2 O5 1.543(3) . ?
P2 O7 1.579(3) . ?
O1 V3 1.980(3) 18_543 ?
O2 V2 1.972(3) 17_553 ?
O3 V1 1.996(3) 1_554 ?
O5 V3 1.976(3) 18_544 ?
O8 V2 1.961(3) 17_554 ?
N1 C1 1.348(7) . ?
N1 C5 1.356(6) . ?
N2 C6 1.347(6) . ?
N2 C10 1.350(6) . ?
C1 C2 1.381(9) . ?
C2 C3 1.386(9) . ?
C3 C4 1.385(8) . ?
C4 C5 1.386(7) . ?
C5 C6 1.469(6) . ?
C6 C7 1.386(6) . ?
C7 C8 1.394(8) . ?
C8 C9 1.383(8) . ?
C9 C10 1.381(7) . ?
